data_2240905
loop_
_publ_author_name
'El-Hiti, Gamal A.'
'Smith, Keith'
'Hegazy, Amany S.'
'Alanazi, Saud A.'
'Kariuki, Benson M.'

_publ_section_title
;
 Crystal structure of
 2-(2-methylphenyl)-1,3-thiazolo[4,5-<i>b</i>]pyridine
;
_journal_issue 8
_journal_name_full 'Acta Crystallographica Section E'
_journal_page_first o562
_journal_page_last o563
_journal_paper_doi 10.1107/S2056989015012797
_journal_volume 71
_journal_year 2015
_chemical_formula_iupac 'C13 H10 N2 S'
_chemical_formula_moiety 'C13 H10 N2 S'
_chemical_formula_sum 'C13 H10 N2 S'
_chemical_formula_weight 226.29
_chemical_name_systematic
;
2-(2-Methylphenyl)-1,3-thiazolo[4,5-<i>b</i>]pyridine
;
_space_group_crystal_system orthorhombic
_space_group_IT_number 61
_space_group_name_Hall '-P 2ac 2ab'
_space_group_name_H-M_alt 'P b c a'
_symmetry_space_group_name_Hall '-P 2ac 2ab'
_symmetry_space_group_name_H-M 'P b c a'
_atom_sites_solution_hydrogens geom
_audit_creation_method SHELXL-2013
_cell_angle_alpha 90
_cell_angle_beta 90
_cell_angle_gamma 90
_cell_formula_units_Z 8
_cell_length_a 7.67020(10)
_cell_length_b 12.6492(3)
_cell_length_c 22.9821(5)
_cell_measurement_reflns_used 3613
_cell_measurement_temperature 293(2)
_cell_measurement_theta_max 74.0430
_cell_measurement_theta_min 3.8180
_cell_volume 2229.77(8)
_computing_cell_refinement
;
CrysAlis PRO (Agilent, 2014)
;
_computing_data_collection
;
CrysAlis PRO (Agilent, 2014)
;
_computing_data_reduction
;
CrysAlis PRO (Agilent, 2014)
;
_computing_molecular_graphics
;
ORTEP-3 for Windows (Farrugia, 2012)
;
_computing_publication_material
;
WinGX (Farrugia, 2012) and <i>CHEMDRAW Ultra</i> (Cambridge Soft,
2001)
;
_computing_structure_refinement
;
SHELXL2013 (Sheldrick, 2015)
;
_computing_structure_solution
;
SHELXS2013 (Sheldrick, 2008)
;
_diffrn_ambient_temperature 293(2)
_diffrn_measured_fraction_theta_full 0.999
_diffrn_measured_fraction_theta_max 0.986
_diffrn_measurement_device_type 'Agilent SuperNova Dual Source diffractometer with an Atlas CCD detector'
_diffrn_measurement_method '\w scans'
_diffrn_radiation_type CuK\a
_diffrn_radiation_wavelength 1.54184
_diffrn_reflns_av_R_equivalents 0.0194
_diffrn_reflns_limit_h_max 6
_diffrn_reflns_limit_h_min -9
_diffrn_reflns_limit_k_max 15
_diffrn_reflns_limit_k_min -12
_diffrn_reflns_limit_l_max 27
_diffrn_reflns_limit_l_min -28
_diffrn_reflns_number 7263
_diffrn_reflns_theta_full 67.684
_diffrn_reflns_theta_max 74.025
_diffrn_reflns_theta_min 3.847
_diffrn_standards_number 0
_exptl_absorpt_coefficient_mu 2.329
_exptl_absorpt_correction_T_max 0.989
_exptl_absorpt_correction_T_min 0.960
_exptl_absorpt_correction_type multi-scan
_exptl_absorpt_process_details
;
(CrysAlis PRO; Agilent, 2014)
;
_exptl_crystal_colour colourless
_exptl_crystal_density_diffrn 1.348
_exptl_crystal_description block
_exptl_crystal_F_000 944
_exptl_crystal_size_max 0.255
_exptl_crystal_size_mid 0.170
_exptl_crystal_size_min 0.045
_refine_diff_density_max 0.174
_refine_diff_density_min -0.266
_refine_ls_extinction_method none
_refine_ls_goodness_of_fit_ref 1.025
_refine_ls_hydrogen_treatment constr
_refine_ls_matrix_type full
_refine_ls_number_parameters 146
_refine_ls_number_reflns 2234
_refine_ls_number_restraints 0
_refine_ls_restrained_S_all 1.025
_refine_ls_R_factor_all 0.0401
_refine_ls_R_factor_gt 0.0350
_refine_ls_shift/su_max 0.001
_refine_ls_shift/su_mean 0.000
_refine_ls_structure_factor_coef Fsqd
_refine_ls_weighting_details 'w=1/[\s^2^(Fo^2^)+(0.0633P)^2^+0.2883P] where P=(Fo^2^+2Fc^2^)/3'
_refine_ls_weighting_scheme calc
_refine_ls_wR_factor_gt 0.0995
_refine_ls_wR_factor_ref 0.1056
_reflns_number_gt 1959
_reflns_number_total 2234
_reflns_threshold_expression 'I > 2\s(I)'
_cod_data_source_file zs2340sup1.cif
_cod_data_source_block I
_cod_database_code 2240905
_shelx_space_group_comment
;
The symmetry employed for this shelxl refinement is uniquely defined
by the following loop, which should always be used as a source of
symmetry information in preference to the above space-group names.
They are only intended as comments.
;
_shelx_estimated_absorpt_t_min 0.588
_shelx_estimated_absorpt_t_max 0.902
_shelxl_version_number .2013

loop_
_space_group_symop_operation_xyz
'x, y, z'
'-x+1/2, -y, z+1/2'
'x+1/2, -y+1/2, -z'
'-x, y+1/2, -z+1/2'
'-x, -y, -z'
'x-1/2, y, -z-1/2'
'-x-1/2, y-1/2, z'
'x, -y-1/2, z-1/2'

loop_
_atom_site_type_symbol
_atom_site_label
_atom_site_fract_x
_atom_site_fract_y
_atom_site_fract_z
_atom_site_U_iso_or_equiv
_atom_site_adp_type
_atom_site_calc_flag
_atom_site_occupancy
C C1 0.21789(18) 0.50224(11) 0.38130(6) 0.0457(3) Uani d 1
C C2 0.03446(19) 0.40362(11) 0.43105(6) 0.0496(3) Uani d 1
C C3 -0.07616(19) 0.48902(12) 0.42082(6) 0.0527(3) Uani d 1
C C4 -0.1768(3) 0.31679(15) 0.48019(8) 0.0706(5) Uani d 1
H H4 -0.2140 0.2579 0.5010 0.085 Uiso calc 1
C C5 -0.2954(2) 0.39752(16) 0.47141(8) 0.0705(5) Uani d 1
H H5 -0.4082 0.3917 0.4859 0.085 Uiso calc 1
C C6 -0.2461(2) 0.48645(16) 0.44130(8) 0.0670(4) Uani d 1
H H6 -0.3229 0.5422 0.4350 0.080 Uiso calc 1
C C7 0.37539(18) 0.54080(11) 0.35116(6) 0.0470(3) Uani d 1
C C8 0.48582(19) 0.47301(13) 0.31980(6) 0.0527(3) Uani d 1
C C9 0.6265(2) 0.51824(15) 0.29070(7) 0.0644(4) Uani d 1
H H9 0.6997 0.4749 0.2690 0.077 Uiso calc 1
C C10 0.6608(2) 0.62498(15) 0.29292(8) 0.0675(4) Uani d 1
H H10 0.7555 0.6528 0.2728 0.081 Uiso calc 1
C C11 0.5547(2) 0.69041(14) 0.32501(8) 0.0664(4) Uani d 1
H H11 0.5787 0.7623 0.3274 0.080 Uiso calc 1
C C12 0.4124(2) 0.64853(12) 0.35362(7) 0.0563(4) Uani d 1
H H12 0.3399 0.6930 0.3749 0.068 Uiso calc 1
C C13 0.4583(3) 0.35571(14) 0.31637(9) 0.0730(5) Uani d 1
H H13A 0.5337 0.3264 0.2872 0.109 Uiso calc 1
H H13B 0.3391 0.3414 0.3064 0.109 Uiso calc 1
H H13C 0.4845 0.3243 0.3534 0.109 Uiso calc 1
N N1 0.20074(17) 0.41287(9) 0.40814(5) 0.0514(3) Uani d 1
N N2 -0.0128(2) 0.31754(12) 0.46089(7) 0.0659(4) Uani d 1
S S1 0.03278(5) 0.58334(3) 0.38069(2) 0.06317(17) Uani d 1

loop_
_atom_site_aniso_label
_atom_site_aniso_U_11
_atom_site_aniso_U_22
_atom_site_aniso_U_33
_atom_site_aniso_U_12
_atom_site_aniso_U_13
_atom_site_aniso_U_23
C1 0.0444(7) 0.0476(7) 0.0451(7) 0.0040(5) -0.0043(5) -0.0027(5)
C2 0.0486(8) 0.0529(8) 0.0471(7) 0.0024(6) 0.0008(6) -0.0006(6)
C3 0.0452(7) 0.0625(8) 0.0502(7) 0.0045(6) -0.0035(6) 0.0007(6)
C4 0.0698(10) 0.0746(11) 0.0673(10) -0.0082(8) 0.0169(8) 0.0047(8)
C5 0.0526(9) 0.0951(13) 0.0637(9) -0.0068(8) 0.0099(7) -0.0010(9)
C6 0.0474(8) 0.0870(12) 0.0667(9) 0.0106(8) 0.0017(7) 0.0036(8)
C7 0.0441(7) 0.0502(7) 0.0468(7) 0.0005(6) -0.0055(5) 0.0007(5)
C8 0.0497(7) 0.0567(8) 0.0517(8) 0.0026(6) -0.0004(6) -0.0013(6)
C9 0.0562(9) 0.0778(11) 0.0591(9) 0.0018(8) 0.0097(7) -0.0019(8)
C10 0.0600(9) 0.0795(11) 0.0630(9) -0.0143(8) 0.0057(7) 0.0089(8)
C11 0.0685(10) 0.0609(9) 0.0700(10) -0.0140(8) -0.0009(8) 0.0052(8)
C12 0.0555(8) 0.0530(8) 0.0605(8) -0.0010(7) -0.0038(7) -0.0009(6)
C13 0.0769(12) 0.0564(9) 0.0856(12) 0.0054(8) 0.0211(9) -0.0104(9)
N1 0.0490(7) 0.0508(7) 0.0544(7) 0.0062(5) 0.0033(5) 0.0039(5)
N2 0.0665(8) 0.0622(8) 0.0691(8) 0.0026(6) 0.0133(7) 0.0116(7)
S1 0.0491(3) 0.0616(3) 0.0789(3) 0.01227(16) 0.00281(17) 0.01779(18)

loop_
_atom_type_symbol
_atom_type_description
_atom_type_scat_dispersion_real
_atom_type_scat_dispersion_imag
_atom_type_scat_source
C C 0.0181 0.0091 'International Tables Vol C Tables 4.2.6.8 and 6.1.1.4'
H H 0.0000 0.0000 'International Tables Vol C Tables 4.2.6.8 and 6.1.1.4'
N N 0.0311 0.0180 'International Tables Vol C Tables 4.2.6.8 and 6.1.1.4'
S S 0.3331 0.5567 'International Tables Vol C Tables 4.2.6.8 and 6.1.1.4'

loop_
_geom_angle_atom_site_label_1
_geom_angle_atom_site_label_2
_geom_angle_atom_site_label_3
_geom_angle
N1 C1 C7 126.56(13)
N1 C1 S1 115.65(11)
C7 C1 S1 117.79(10)
N2 C2 N1 120.92(13)
N2 C2 C3 123.54(14)
N1 C2 C3 115.54(13)
C6 C3 C2 119.80(15)
C6 C3 S1 130.81(13)
C2 C3 S1 109.37(11)
N2 C4 C5 124.51(17)
N2 C4 H4 117.7
C5 C4 H4 117.7
C6 C5 C4 119.85(16)
C6 C5 H5 120.1
C4 C5 H5 120.1
C5 C6 C3 116.67(17)
C5 C6 H6 121.7
C3 C6 H6 121.7
C12 C7 C8 119.67(14)
C12 C7 C1 118.11(13)
C8 C7 C1 122.21(13)
C9 C8 C7 117.58(15)
C9 C8 C13 119.33(14)
C7 C8 C13 123.08(14)
C10 C9 C8 122.24(16)
C10 C9 H9 118.9
C8 C9 H9 118.9
C11 C10 C9 119.80(15)
C11 C10 H10 120.1
C9 C10 H10 120.1
C10 C11 C12 119.51(16)
C10 C11 H11 120.2
C12 C11 H11 120.2
C11 C12 C7 121.16(16)
C11 C12 H12 119.4
C7 C12 H12 119.4
C8 C13 H13A 109.5
C8 C13 H13B 109.5
H13A C13 H13B 109.5
C8 C13 H13C 109.5
H13A C13 H13C 109.5
H13B C13 H13C 109.5
C1 N1 C2 110.40(12)
C4 N2 C2 115.61(15)
C3 S1 C1 89.04(7)

loop_
_geom_bond_atom_site_label_1
_geom_bond_atom_site_label_2
_geom_bond_distance
C1 N1 1.2944(18)
C1 C7 1.476(2)
C1 S1 1.7518(14)
C2 N2 1.337(2)
C2 N1 1.3848(19)
C2 C3 1.394(2)
C3 C6 1.386(2)
C3 S1 1.7240(16)
C4 N2 1.334(2)
C4 C5 1.382(3)
C4 H4 0.9300
C5 C6 1.374(3)
C5 H5 0.9300
C6 H6 0.9300
C7 C12 1.393(2)
C7 C8 1.404(2)
C8 C9 1.392(2)
C8 C13 1.501(2)
C9 C10 1.377(3)
C9 H9 0.9300
C10 C11 1.375(3)
C10 H10 0.9300
C11 C12 1.380(2)
C11 H11 0.9300
C12 H12 0.9300
C13 H13A 0.9600
C13 H13B 0.9600
C13 H13C 0.9600

loop_
_geom_hbond_atom_site_label_D
_geom_hbond_atom_site_label_H
_geom_hbond_atom_site_label_A
_geom_hbond_site_symmetry_A
_geom_hbond_distance_DH
_geom_hbond_distance_HA
_geom_hbond_distance_DA
_geom_hbond_angle_DHA
C4 H4 N2 3_456 0.93 2.63 3.371(2) 137

_cod_database_fobs_code 2240905
